data_4506923
loop_
_publ_author_name
'Blake, Karyn M.'
'Gandolfo, Chaun M.'
'Uebler, Jacob W.'
'LaDuca, Robert L.'

_publ_section_title
;
 Diverse Topologies in Chiral Divalent Metal Camphorate Coordination
 Polymers Containing 4,4&#x2032;-Dipyridylamine
;
_journal_issue 10
_journal_name_full 'Crystal Growth &amp; Design'
_journal_page_first 5125
_journal_paper_doi 10.1021/cg301091f
_journal_volume 12
_journal_year 2012
_chemical_formula_sum 'C60 H78 N6 O18 Zn4'
_chemical_formula_weight 1432.76
_chemical_name_systematic
; 
 ? 
;
_space_group_IT_number 4
_symmetry_cell_setting monoclinic
_symmetry_space_group_name_Hall 'P 2yb'
_symmetry_space_group_name_H-M 'P 1 21 1'
_atom_sites_solution_hydrogens geom
_atom_sites_solution_primary direct
_atom_sites_solution_secondary difmap
_audit_creation_method SHELXL-97
_audit_update_record
;
2010-05-24 # Formatted by publCIF
;
_cell_angle_alpha 90.00
_cell_angle_beta 90.878(1)
_cell_angle_gamma 90.00
_cell_formula_units_Z 2
_cell_length_a 9.2562(6)
_cell_length_b 14.3930(10)
_cell_length_c 24.2543(17)
_cell_measurement_temperature 173(2)
_cell_volume 3230.9(4)
_computing_structure_refinement 'SHELXL-97 (Sheldrick, 2008)'
_computing_structure_solution 'SHELXS-97 (Sheldrick, 2008)'
_diffrn_ambient_temperature 173(2)
_diffrn_measured_fraction_theta_full 1.000
_diffrn_measured_fraction_theta_max 1.000
_diffrn_radiation_monochromator graphite
_diffrn_radiation_source 'fine-focus sealed tube'
_diffrn_radiation_type MoK\a
_diffrn_radiation_wavelength 0.71073
_diffrn_reflns_av_R_equivalents 0.0826
_diffrn_reflns_av_sigmaI/netI 0.0753
_diffrn_reflns_limit_h_max 11
_diffrn_reflns_limit_h_min -11
_diffrn_reflns_limit_k_max 17
_diffrn_reflns_limit_k_min -17
_diffrn_reflns_limit_l_max 29
_diffrn_reflns_limit_l_min -29
_diffrn_reflns_number 47555
_diffrn_reflns_theta_full 25.00
_diffrn_reflns_theta_max 25.33
_diffrn_reflns_theta_min 1.65
_exptl_absorpt_coefficient_mu 1.540
_exptl_absorpt_correction_T_max 0.8637
_exptl_absorpt_correction_T_min 0.7722
_exptl_crystal_colour colourless
_exptl_crystal_density_diffrn 1.473
_exptl_crystal_density_method 'not measured'
_exptl_crystal_description block
_exptl_crystal_F_000 1488
_exptl_crystal_size_max 0.18
_exptl_crystal_size_mid 0.15
_exptl_crystal_size_min 0.10
_refine_diff_density_max 0.876
_refine_diff_density_min -0.761
_refine_diff_density_rms 0.075
_refine_ls_abs_structure_details 'Flack H D (1983), Acta Cryst. A39, 876-881'
_refine_ls_abs_structure_Flack 0.010(12)
_refine_ls_extinction_method none
_refine_ls_goodness_of_fit_ref 1.080
_refine_ls_hydrogen_treatment mixed
_refine_ls_matrix_type full
_refine_ls_number_parameters 823
_refine_ls_number_reflns 11800
_refine_ls_number_restraints 9
_refine_ls_restrained_S_all 1.080
_refine_ls_R_factor_all 0.0608
_refine_ls_R_factor_gt 0.0514
_refine_ls_shift/su_max 0.001
_refine_ls_shift/su_mean 0.000
_refine_ls_structure_factor_coef Fsqd
_refine_ls_weighting_details 'calc w=1/[\s^2^(Fo^2^)+(0.0542P)^2^+0.7747P] where P=(Fo^2^+2Fc^2^)/3'
_refine_ls_weighting_scheme calc
_refine_ls_wR_factor_gt 0.1253
_refine_ls_wR_factor_ref 0.1310
_reflns_number_gt 9938
_reflns_number_total 11800
_reflns_threshold_expression >2sigma(I)
_cod_data_source_file cg301091f_si_003.cif
_cod_data_source_block 2
_cod_depositor_comments
;
The following automatic conversions were performed:

'_symmetry_cell_setting' value 'Monoclinic' changed to 'monoclinic'
according to /home/saulius/struct/CIF-dictionaries/cif_core.dic
dictionary named 'cif_core.dic' version 2.4.2 from 2011-04-26.

Automatic conversion script
Id: cif_fix_values 1891 2012-01-12 08:04:46Z andrius 
;
_cod_original_sg_symbol_H-M P2(1)
_cod_database_code 4506923

loop_
_symmetry_equiv_pos_as_xyz
'x, y, z'
'-x, y+1/2, -z'

loop_
_atom_site_label
_atom_site_type_symbol
_atom_site_fract_x
_atom_site_fract_y
_atom_site_fract_z
_atom_site_U_iso_or_equiv
_atom_site_adp_type
_atom_site_occupancy
_atom_site_symmetry_multiplicity
_atom_site_calc_flag
_atom_site_refinement_flags
Zn1 Zn 0.51925(7) 0.73343(5) 0.54851(3) 0.04018(16) Uani 1 1 d .
Zn2 Zn 0.32194(7) 0.46699(5) 0.85185(3) 0.03750(16) Uani 1 1 d .
Zn3 Zn 0.53204(7) 0.23923(5) 0.94908(3) 0.04131(16) Uani 1 1 d .
Zn4 Zn 0.29407(7) 0.95552(5) 0.64431(3) 0.04083(17) Uani 1 1 d .
O1 O 0.3483(4) 0.8015(3) 0.51571(17) 0.0451(10) Uani 1 1 d .
O2 O 0.3804(4) 0.6711(3) 0.47025(18) 0.0473(10) Uani 1 1 d .
O3 O -0.3055(4) 0.7708(3) 0.51430(18) 0.0499(11) Uani 1 1 d .
O4 O -0.2714(5) 0.6223(3) 0.49560(19) 0.0493(11) Uani 1 1 d .
O5 O -0.2930(5) 0.2712(3) 0.98763(19) 0.0537(12) Uani 1 1 d .
O6 O -0.2581(5) 0.1224(3) 1.00669(18) 0.0473(10) Uani 1 1 d .
O7 O 0.3603(5) 0.3091(3) 0.98044(18) 0.0489(11) Uani 1 1 d .
O8 O 0.3930(5) 0.1763(3) 1.02159(18) 0.0507(11) Uani 1 1 d .
O9 O 1.1249(5) 0.8774(4) 0.6557(2) 0.0698(15) Uani 1 1 d .
O10 O 1.1286(5) 0.9503(3) 0.7351(2) 0.0583(12) Uani 1 1 d .
O11 O 0.5359(5) 0.3288(3) 0.88248(17) 0.0458(10) Uani 1 1 d .
O12 O 0.4828(4) 0.4161(3) 0.81118(18) 0.0488(11) Uani 1 1 d .
O13 O 1.1412(4) 0.4555(3) 0.75794(16) 0.0484(10) Uani 1 1 d .
O14 O 1.1434(4) 0.3982(3) 0.84248(18) 0.0523(11) Uani 1 1 d .
O15 O 0.4611(4) 0.9103(3) 0.68606(17) 0.0464(10) Uani 1 1 d .
O16 O 0.5114(5) 0.8191(3) 0.61643(18) 0.0470(10) Uani 1 1 d .
O17 O 0.3084(5) 0.9646(4) 0.56250(18) 0.0588(11) Uani 1 1 d D
H17A H 0.333(7) 0.915(3) 0.543(3) 0.071 Uiso 1 1 d D
H17B H 0.218(2) 0.955(5) 0.564(3) 0.071 Uiso 1 1 d D
O18 O 0.3414(5) 0.4765(3) 0.93368(17) 0.0462(10) Uani 1 1 d D
H18A H 0.328(7) 0.522(3) 0.957(2) 0.055 Uiso 1 1 d D
H18B H 0.285(6) 0.433(3) 0.941(2) 0.055 Uiso 1 1 d D
N1 N 0.3071(5) 1.0949(4) 0.6569(2) 0.0426(12) Uani 1 1 d .
N2 N 0.3174(6) 1.3830(4) 0.6732(2) 0.0466(13) Uani 1 1 d D
H2N H 0.279(7) 1.409(4) 0.7026(17) 0.056 Uiso 1 1 d D
N3 N 0.3432(5) 0.6047(3) 0.83537(19) 0.0405(12) Uani 1 1 d .
N4 N 0.3615(9) 0.8913(4) 0.8119(3) 0.077(2) Uani 1 1 d D
H4N H 0.317(9) 0.906(6) 0.780(2) 0.092 Uiso 1 1 d D
N5 N 0.4780(6) 1.1263(4) 0.9047(2) 0.0510(14) Uani 1 1 d .
N6 N 0.4666(6) 1.6162(4) 0.5887(2) 0.0468(12) Uani 1 1 d .
C1 C 0.4019(6) 1.1451(4) 0.6273(3) 0.0437(14) Uani 1 1 d .
H1 H 0.4648 1.1132 0.6032 0.052 Uiso 1 1 calc R
C2 C 0.4112(6) 1.2413(5) 0.6306(2) 0.0409(12) Uani 1 1 d .
H2 H 0.4786 1.2741 0.6088 0.049 Uiso 1 1 calc R
C3 C 0.3217(6) 1.2889(4) 0.6658(2) 0.0402(13) Uani 1 1 d .
C4 C 0.3755(6) 1.4546(5) 0.6436(2) 0.0441(13) Uani 1 1 d .
C5 C 0.4225(7) 1.4501(5) 0.5892(3) 0.0511(15) Uani 1 1 d .
H5 H 0.4250 1.3925 0.5701 0.061 Uiso 1 1 calc R
C6 C 0.4656(8) 1.5319(5) 0.5638(3) 0.0561(17) Uani 1 1 d .
H6 H 0.4962 1.5284 0.5266 0.067 Uiso 1 1 calc R
C7 C 0.4181(11) 1.6165(5) 0.6396(3) 0.087(3) Uani 1 1 d .
H7 H 0.4105 1.6748 0.6577 0.104 Uiso 1 1 calc R
C8 C 0.3786(12) 1.5398(5) 0.6678(4) 0.093(4) Uani 1 1 d .
H8 H 0.3524 1.5456 0.7053 0.112 Uiso 1 1 calc R
C9 C 0.2279(7) 1.2357(5) 0.6977(3) 0.0525(15) Uani 1 1 d .
H9 H 0.1676 1.2652 0.7238 0.063 Uiso 1 1 calc R
C10 C 0.2227(7) 1.1410(4) 0.6914(3) 0.0500(16) Uani 1 1 d .
H10 H 0.1558 1.1068 0.7127 0.060 Uiso 1 1 calc R
C11 C 0.4219(7) 0.6564(5) 0.8695(3) 0.0507(16) Uani 1 1 d .
H11 H 0.4717 0.6266 0.8991 0.061 Uiso 1 1 calc R
C12 C 0.4356(8) 0.7524(5) 0.8643(3) 0.0591(19) Uani 1 1 d .
H12 H 0.4929 0.7867 0.8900 0.071 Uiso 1 1 calc R
C13 C 0.3645(9) 0.7974(4) 0.8212(3) 0.0558(18) Uani 1 1 d .
C14 C 0.2906(8) 0.7412(5) 0.7826(2) 0.0567(17) Uani 1 1 d .
H14 H 0.2506 0.7672 0.7498 0.068 Uiso 1 1 calc R
C15 C 0.2774(8) 0.6477(5) 0.7934(3) 0.0531(17) Uani 1 1 d .
H15 H 0.2177 0.6117 0.7694 0.064 Uiso 1 1 calc R
C16 C 0.4027(8) 0.9658(5) 0.8451(3) 0.0585(17) Uani 1 1 d .
C17 C 0.4368(10) 0.9599(6) 0.9018(3) 0.082(3) Uani 1 1 d .
H17 H 0.4377 0.9017 0.9202 0.099 Uiso 1 1 calc R
C18 C 0.4688(11) 1.0404(6) 0.9297(4) 0.084(3) Uani 1 1 d .
H18 H 0.4855 1.0368 0.9684 0.101 Uiso 1 1 calc R
C19 C 0.4326(10) 1.1283(5) 0.8538(3) 0.079(3) Uani 1 1 d .
H19 H 0.4247 1.1872 0.8364 0.094 Uiso 1 1 calc R
C20 C 0.3955(14) 1.0525(5) 0.8236(4) 0.103(4) Uani 1 1 d .
H20 H 0.3638 1.0604 0.7864 0.124 Uiso 1 1 calc R
C21 C 0.3030(6) 0.7402(5) 0.4803(2) 0.0410(13) Uani 1 1 d .
C22 C 0.1719(7) 0.7247(8) 0.3917(3) 0.079(3) Uani 1 1 d .
H22A H 0.2352 0.7694 0.3734 0.118 Uiso 1 1 calc R
H22B H 0.0768 0.7248 0.3734 0.118 Uiso 1 1 calc R
H22C H 0.2142 0.6624 0.3895 0.118 Uiso 1 1 calc R
C23 C 0.1555(6) 0.7524(4) 0.4530(2) 0.0400(13) Uani 1 1 d .
C24 C 0.0416(6) 0.6914(4) 0.4826(3) 0.0459(15) Uani 1 1 d .
C25 C 0.0527(7) 0.7025(6) 0.5445(3) 0.063(2) Uani 1 1 d .
H25A H 0.0418 0.7682 0.5542 0.095 Uiso 1 1 calc R
H25B H 0.1473 0.6802 0.5576 0.095 Uiso 1 1 calc R
H25C H -0.0237 0.6662 0.5620 0.095 Uiso 1 1 calc R
C26 C -0.0995(6) 0.7319(5) 0.4592(2) 0.0451(14) Uani 1 1 d .
H26 H -0.1129 0.7052 0.4214 0.054 Uiso 1 1 calc R
C27 C -0.0773(7) 0.8366(5) 0.4518(3) 0.0619(19) Uani 1 1 d .
H27A H -0.1285 0.8721 0.4806 0.074 Uiso 1 1 calc R
H27B H -0.1123 0.8573 0.4151 0.074 Uiso 1 1 calc R
C28 C -0.2337(6) 0.7046(4) 0.4921(3) 0.0445(15) Uani 1 1 d .
C29 C 0.0901(7) 0.8496(6) 0.4578(4) 0.068(2) Uani 1 1 d .
H29A H 0.1264 0.8906 0.4283 0.082 Uiso 1 1 calc R
H29B H 0.1153 0.8776 0.4940 0.082 Uiso 1 1 calc R
C30 C 0.0545(8) 0.5874(6) 0.4676(4) 0.086(3) Uani 1 1 d .
H30A H -0.0135 0.5513 0.4896 0.130 Uiso 1 1 calc R
H30B H 0.1533 0.5661 0.4755 0.130 Uiso 1 1 calc R
H30C H 0.0320 0.5790 0.4283 0.130 Uiso 1 1 calc R
C31 C -0.2204(7) 0.2041(4) 1.0100(3) 0.0460(15) Uani 1 1 d .
C32 C -0.0813(6) 0.2349(5) 1.0415(2) 0.0458(14) Uani 1 1 d .
H32 H -0.0996 0.2981 1.0571 0.055 Uiso 1 1 calc R
C33 C -0.0398(10) 0.1735(7) 1.0877(4) 0.096(3) Uani 1 1 d .
H33A H -0.0727 0.1088 1.0815 0.115 Uiso 1 1 calc R
H33B H -0.0772 0.1963 1.1233 0.115 Uiso 1 1 calc R
C34 C 0.1379(10) 0.1826(7) 1.0848(4) 0.089(3) Uani 1 1 d .
H34A H 0.1783 0.1983 1.1217 0.107 Uiso 1 1 calc R
H34B H 0.1803 0.1229 1.0729 0.107 Uiso 1 1 calc R
C35 C 0.1751(6) 0.2603(4) 1.0429(2) 0.0437(15) Uani 1 1 d .
C36 C 0.0449(8) 0.2421(12) 1.0057(3) 0.124(5) Uani 1 1 d .
C37 C 0.3175(6) 0.2467(5) 1.0143(2) 0.0420(14) Uani 1 1 d .
C38 C 0.1671(12) 0.3563(6) 1.0682(5) 0.113(4) Uani 1 1 d .
H38A H 0.2150 0.4011 1.0442 0.169 Uiso 1 1 calc R
H38B H 0.2153 0.3559 1.1045 0.169 Uiso 1 1 calc R
H38C H 0.0656 0.3741 1.0724 0.169 Uiso 1 1 calc R
C40 C 1.0699(7) 0.8956(5) 0.7014(3) 0.0504(16) Uani 1 1 d .
C41 C 0.9121(7) 0.7478(5) 0.6915(3) 0.0622(18) Uani 1 1 d .
H41A H 0.9464 0.6994 0.7176 0.075 Uiso 1 1 calc R
H41B H 0.9694 0.7433 0.6575 0.075 Uiso 1 1 calc R
C42 C 0.9305(6) 0.8449(4) 0.7176(3) 0.0468(15) Uani 1 1 d .
C43 C 0.9219(10) 0.8379(7) 0.7800(3) 0.083(3) Uani 1 1 d .
H43A H 0.8276 0.8125 0.7901 0.124 Uiso 1 1 calc R
H43B H 0.9337 0.8998 0.7963 0.124 Uiso 1 1 calc R
H43C H 0.9987 0.7969 0.7939 0.124 Uiso 1 1 calc R
C44 C 0.7482(7) 0.7332(5) 0.6777(3) 0.069(2) Uani 1 1 d .
H44A H 0.7328 0.7223 0.6377 0.083 Uiso 1 1 calc R
H44B H 0.7092 0.6798 0.6984 0.083 Uiso 1 1 calc R
C45 C 0.7971(7) 0.9001(5) 0.6932(3) 0.0540(17) Uani 1 1 d .
C46 C 0.8190(8) 0.9291(6) 0.6350(4) 0.086(3) Uani 1 1 d .
H46A H 0.7341 0.9636 0.6217 0.129 Uiso 1 1 calc R
H46B H 0.8329 0.8740 0.6120 0.129 Uiso 1 1 calc R
H46C H 0.9046 0.9690 0.6330 0.129 Uiso 1 1 calc R
C47 C 0.5643(6) 0.3575(4) 0.8356(2) 0.0401(13) Uani 1 1 d .
C48 C 0.6975(6) 0.3250(4) 0.8040(2) 0.0363(13) Uani 1 1 d .
C49 C 0.6454(7) 0.2835(5) 0.7489(3) 0.0550(17) Uani 1 1 d .
H49A H 0.7290 0.2699 0.7259 0.082 Uiso 1 1 calc R
H49B H 0.5821 0.3281 0.7298 0.082 Uiso 1 1 calc R
H49C H 0.5919 0.2260 0.7558 0.082 Uiso 1 1 calc R
C50 C 0.8075(6) 0.4070(4) 0.7948(2) 0.0418(14) Uani 1 1 d .
C51 C 0.9490(6) 0.3514(4) 0.7814(2) 0.0358(12) Uani 1 1 d .
H51 H 0.9471 0.3386 0.7409 0.043 Uiso 1 1 calc R
C52 C 0.9397(6) 0.2574(4) 0.8108(3) 0.0446(14) Uani 1 1 d .
H52A H 1.0151 0.2528 0.8401 0.054 Uiso 1 1 calc R
H52B H 0.9533 0.2060 0.7843 0.054 Uiso 1 1 calc R
C53 C 0.7872(6) 0.2525(4) 0.8362(2) 0.0423(14) Uani 1 1 d .
H53A H 0.7453 0.1897 0.8316 0.051 Uiso 1 1 calc R
H53B H 0.7913 0.2679 0.8760 0.051 Uiso 1 1 calc R
C54 C 0.8254(7) 0.4621(6) 0.8487(3) 0.0565(16) Uani 1 1 d .
H54A H 0.8992 0.5102 0.8441 0.085 Uiso 1 1 calc R
H54B H 0.8550 0.4199 0.8785 0.085 Uiso 1 1 calc R
H54C H 0.7332 0.4914 0.8579 0.085 Uiso 1 1 calc R
C55 C 1.0873(6) 0.4063(4) 0.7942(2) 0.0397(14) Uani 1 1 d .
C56 C 0.0591(9) 0.1871(8) 0.9589(4) 0.096(4) Uani 1 1 d .
H56A H 0.0831 0.1234 0.9699 0.145 Uiso 1 1 calc R
H56B H 0.1363 0.2121 0.9359 0.145 Uiso 1 1 calc R
H56C H -0.0321 0.1872 0.9378 0.145 Uiso 1 1 calc R
C57 C 0.0106(11) 0.3488(7) 0.9718(4) 0.102(4) Uani 1 1 d .
H57A H 0.0666 0.3517 0.9379 0.153 Uiso 1 1 calc R
H57B H 0.0389 0.4003 0.9961 0.153 Uiso 1 1 calc R
H57C H -0.0926 0.3536 0.9627 0.153 Uiso 1 1 calc R
C58 C 0.7591(10) 0.9866(6) 0.7272(5) 0.096(3) Uani 1 1 d .
H58A H 0.8479 1.0198 0.7375 0.144 Uiso 1 1 calc R
H58B H 0.7088 0.9676 0.7607 0.144 Uiso 1 1 calc R
H58C H 0.6963 1.0276 0.7052 0.144 Uiso 1 1 calc R
C59 C 0.6766(6) 0.8242(4) 0.6957(3) 0.0443(15) Uani 1 1 d .
H59 H 0.6488 0.8170 0.7351 0.053 Uiso 1 1 calc R
C60 C 0.5430(6) 0.8518(4) 0.6635(2) 0.0380(13) Uani 1 1 d .
C61 C 0.7700(7) 0.4741(5) 0.7479(3) 0.0625(19) Uani 1 1 d .
H61A H 0.6807 0.5074 0.7565 0.094 Uiso 1 1 calc R
H61B H 0.7563 0.4392 0.7136 0.094 Uiso 1 1 calc R
H61C H 0.8488 0.5189 0.7437 0.094 Uiso 1 1 calc R

loop_
_atom_site_aniso_label
_atom_site_aniso_U_11
_atom_site_aniso_U_22
_atom_site_aniso_U_33
_atom_site_aniso_U_23
_atom_site_aniso_U_13
_atom_site_aniso_U_12
Zn1 0.0329(3) 0.0396(4) 0.0481(4) 0.0002(3) 0.0031(3) -0.0009(3)
Zn2 0.0316(3) 0.0396(4) 0.0414(3) 0.0007(3) 0.0008(3) 0.0022(3)
Zn3 0.0367(3) 0.0388(4) 0.0483(4) -0.0012(3) -0.0026(3) -0.0012(3)
Zn4 0.0344(3) 0.0398(4) 0.0483(4) 0.0009(3) 0.0005(3) 0.0045(3)
O1 0.035(2) 0.051(3) 0.050(2) -0.007(2) -0.0049(18) -0.0049(19)
O2 0.032(2) 0.050(3) 0.060(3) -0.008(2) 0.0079(19) 0.003(2)
O3 0.034(2) 0.052(3) 0.064(3) -0.014(2) 0.009(2) 0.000(2)
O4 0.041(2) 0.048(3) 0.060(3) -0.002(2) -0.001(2) -0.003(2)
O5 0.046(3) 0.045(2) 0.069(3) 0.008(2) -0.012(2) -0.005(2)
O6 0.046(2) 0.044(3) 0.052(3) 0.006(2) 0.000(2) -0.006(2)
O7 0.042(2) 0.049(3) 0.056(3) 0.010(2) 0.009(2) 0.002(2)
O8 0.040(2) 0.056(3) 0.056(3) 0.008(2) -0.003(2) 0.012(2)
O9 0.047(3) 0.102(4) 0.061(3) -0.005(3) 0.006(2) -0.011(3)
O10 0.048(3) 0.050(3) 0.077(3) 0.005(3) -0.008(2) -0.004(2)
O11 0.045(3) 0.044(2) 0.049(3) 0.0038(19) 0.015(2) 0.005(2)
O12 0.035(2) 0.051(3) 0.060(3) 0.004(2) 0.005(2) 0.010(2)
O13 0.049(2) 0.043(2) 0.053(2) 0.003(2) 0.0136(19) -0.011(2)
O14 0.031(2) 0.073(3) 0.053(3) 0.003(2) -0.0036(19) -0.008(2)
O15 0.035(2) 0.053(3) 0.051(2) -0.004(2) 0.0027(19) 0.007(2)
O16 0.045(3) 0.046(2) 0.050(3) -0.003(2) -0.005(2) -0.0025(19)
O17 0.080(3) 0.046(3) 0.050(2) -0.003(2) -0.010(2) 0.004(3)
O18 0.054(3) 0.039(2) 0.047(2) -0.005(2) 0.0006(19) 0.001(2)
N1 0.036(3) 0.039(3) 0.052(3) 0.001(2) 0.010(2) 0.002(2)
N2 0.057(3) 0.035(3) 0.048(3) -0.003(2) 0.022(3) -0.006(2)
N3 0.044(3) 0.044(3) 0.034(3) 0.001(2) 0.000(2) -0.003(2)
N4 0.131(7) 0.044(3) 0.054(4) 0.004(3) -0.036(4) -0.011(4)
N5 0.055(3) 0.042(3) 0.055(3) 0.008(2) -0.010(3) -0.006(3)
N6 0.045(3) 0.046(3) 0.050(3) -0.004(2) 0.008(2) -0.007(2)
C1 0.039(3) 0.046(4) 0.047(3) -0.006(3) 0.000(3) 0.004(3)
C2 0.035(3) 0.049(3) 0.038(3) -0.004(3) 0.001(2) 0.000(3)
C3 0.037(3) 0.042(3) 0.041(3) 0.001(3) 0.003(3) 0.000(3)
C4 0.043(3) 0.044(3) 0.046(3) -0.008(3) 0.004(2) -0.001(3)
C5 0.053(4) 0.039(3) 0.062(4) -0.006(3) 0.011(3) 0.000(3)
C6 0.063(4) 0.052(4) 0.054(4) 0.001(3) 0.014(3) 0.008(3)
C7 0.134(8) 0.051(5) 0.077(6) -0.019(4) 0.066(6) -0.033(5)
C8 0.156(9) 0.052(5) 0.073(5) -0.023(4) 0.067(6) -0.043(5)
C9 0.056(4) 0.040(3) 0.062(4) -0.004(3) 0.023(3) 0.010(3)
C10 0.051(4) 0.043(4) 0.057(4) 0.002(3) 0.017(3) -0.003(3)
C11 0.051(4) 0.049(4) 0.052(4) 0.008(3) -0.010(3) -0.009(3)
C12 0.073(5) 0.049(4) 0.054(4) 0.005(3) -0.020(3) -0.020(4)
C13 0.079(5) 0.040(4) 0.049(4) 0.005(3) -0.011(4) -0.015(3)
C14 0.090(5) 0.041(3) 0.039(3) -0.004(3) -0.014(3) 0.010(4)
C15 0.078(5) 0.045(4) 0.035(3) -0.007(3) -0.015(3) -0.004(3)
C16 0.076(5) 0.042(4) 0.056(4) -0.010(4) -0.021(3) 0.003(4)
C17 0.122(7) 0.042(4) 0.080(5) -0.004(4) -0.047(5) 0.005(5)
C18 0.112(7) 0.053(5) 0.085(6) 0.001(4) -0.049(5) 0.000(5)
C19 0.115(7) 0.054(4) 0.066(5) 0.019(4) -0.050(5) -0.034(5)
C20 0.207(12) 0.036(4) 0.064(5) 0.011(4) -0.067(7) -0.033(6)
C21 0.035(3) 0.051(3) 0.037(3) 0.002(3) 0.006(2) -0.005(3)
C22 0.036(3) 0.154(9) 0.045(4) -0.005(5) -0.004(3) 0.001(5)
C23 0.029(3) 0.048(4) 0.043(3) 0.003(3) -0.002(2) -0.002(3)
C24 0.030(3) 0.050(4) 0.058(4) -0.003(3) 0.002(3) -0.008(3)
C25 0.039(4) 0.099(6) 0.051(4) 0.023(4) 0.000(3) -0.010(4)
C26 0.032(3) 0.054(4) 0.049(3) 0.005(3) 0.010(2) -0.007(3)
C27 0.040(4) 0.067(5) 0.078(5) 0.008(4) 0.002(3) -0.003(3)
C28 0.026(3) 0.058(4) 0.049(3) 0.003(3) -0.006(3) -0.014(3)
C29 0.027(3) 0.078(5) 0.098(6) 0.025(4) -0.009(3) -0.008(3)
C30 0.038(4) 0.072(5) 0.150(9) -0.027(6) 0.012(5) 0.000(4)
C31 0.036(3) 0.053(4) 0.049(3) 0.006(3) -0.001(3) -0.004(3)
C32 0.046(3) 0.052(4) 0.039(3) 0.001(3) -0.005(2) -0.007(4)
C33 0.085(6) 0.106(7) 0.096(7) 0.052(6) -0.048(5) -0.044(6)
C34 0.069(6) 0.108(8) 0.090(6) 0.005(6) 0.002(5) 0.002(5)
C35 0.036(3) 0.056(4) 0.038(3) 0.004(3) 0.000(2) -0.001(3)
C36 0.049(5) 0.274(15) 0.049(4) -0.015(8) 0.007(4) -0.057(8)
C37 0.033(3) 0.052(4) 0.041(3) -0.002(3) -0.011(2) -0.004(3)
C38 0.123(9) 0.064(6) 0.153(10) 0.008(6) 0.095(8) 0.014(6)
C40 0.028(3) 0.070(5) 0.053(4) 0.009(3) -0.008(3) 0.007(3)
C41 0.050(4) 0.050(4) 0.086(5) 0.003(4) 0.001(3) 0.005(4)
C42 0.034(3) 0.049(4) 0.057(4) 0.008(3) -0.007(3) 0.001(3)
C43 0.068(5) 0.117(8) 0.063(5) 0.010(5) 0.005(4) -0.006(5)
C44 0.055(4) 0.049(4) 0.102(6) 0.002(5) -0.008(4) 0.010(4)
C45 0.030(3) 0.050(4) 0.082(5) 0.004(4) -0.002(3) -0.004(3)
C46 0.044(4) 0.106(8) 0.107(7) 0.063(6) -0.008(4) -0.008(4)
C47 0.032(3) 0.044(3) 0.044(4) 0.000(3) -0.002(3) -0.005(3)
C48 0.027(3) 0.041(3) 0.041(3) -0.006(2) 0.000(2) 0.006(2)
C49 0.045(4) 0.068(4) 0.052(4) -0.017(3) 0.000(3) 0.000(3)
C50 0.032(3) 0.043(3) 0.050(3) 0.003(3) 0.006(3) 0.002(3)
C51 0.032(3) 0.041(3) 0.035(3) -0.003(2) 0.003(2) 0.001(2)
C52 0.033(3) 0.039(4) 0.062(4) 0.000(3) 0.007(3) 0.005(3)
C53 0.032(3) 0.041(3) 0.055(3) -0.002(3) 0.002(2) 0.006(3)
C54 0.043(3) 0.055(4) 0.072(4) -0.019(4) 0.011(3) -0.006(3)
C55 0.027(3) 0.043(3) 0.049(4) -0.009(3) 0.008(3) 0.005(3)
C56 0.046(5) 0.165(10) 0.077(6) -0.060(6) -0.002(4) -0.007(5)
C57 0.074(6) 0.122(9) 0.109(8) 0.051(7) -0.021(6) -0.014(6)
C58 0.067(6) 0.068(6) 0.153(10) -0.031(6) -0.022(6) -0.002(5)
C59 0.033(3) 0.041(3) 0.059(4) 0.012(3) 0.001(3) -0.001(3)
C60 0.034(3) 0.039(3) 0.041(3) 0.007(3) 0.001(2) -0.002(3)
C61 0.044(4) 0.065(5) 0.079(5) 0.020(4) 0.013(3) 0.021(4)

loop_
_atom_type_symbol
_atom_type_description
_atom_type_scat_dispersion_real
_atom_type_scat_dispersion_imag
_atom_type_scat_source
C C 0.0033 0.0016 'International Tables Vol C Tables 4.2.6.8 and 6.1.1.4'
H H 0.0000 0.0000 'International Tables Vol C Tables 4.2.6.8 and 6.1.1.4'
N N 0.0061 0.0033 'International Tables Vol C Tables 4.2.6.8 and 6.1.1.4'
O O 0.0106 0.0060 'International Tables Vol C Tables 4.2.6.8 and 6.1.1.4'
Zn Zn 0.2839 1.4301 'International Tables Vol C Tables 4.2.6.8 and 6.1.1.4'

loop_
_geom_angle_atom_site_label_1
_geom_angle_atom_site_label_2
_geom_angle_atom_site_label_3
_geom_angle
_geom_angle_site_symmetry_1
_geom_angle_site_symmetry_3
O3 Zn1 N6 131.3(2) 1_655 1_545
O3 Zn1 O1 111.01(19) 1_655 .
N6 Zn1 O1 113.9(2) 1_545 .
O3 Zn1 O16 102.66(18) 1_655 .
N6 Zn1 O16 95.93(19) 1_545 .
O1 Zn1 O16 89.29(17) . .
O3 Zn1 O2 101.86(17) 1_655 .
N6 Zn1 O2 86.55(19) 1_545 .
O1 Zn1 O2 58.12(15) . .
O16 Zn1 O2 144.65(15) . .
O14 Zn2 O12 114.00(19) 1_455 .
O14 Zn2 O18 102.46(18) 1_455 .
O12 Zn2 O18 118.23(18) . .
O14 Zn2 N3 124.1(2) 1_455 .
O12 Zn2 N3 101.0(2) . .
O18 Zn2 N3 96.96(18) . .
O5 Zn3 N5 131.2(2) 1_655 1_545
O5 Zn3 O7 111.0(2) 1_655 .
N5 Zn3 O7 114.2(2) 1_545 .
O5 Zn3 O11 101.95(19) 1_655 .
N5 Zn3 O11 95.3(2) 1_545 .
O7 Zn3 O11 90.39(17) . .
O5 Zn3 O8 101.20(18) 1_655 .
N5 Zn3 O8 87.4(2) 1_545 .
O7 Zn3 O8 58.47(16) . .
O11 Zn3 O8 146.35(16) . .
O15 Zn4 O9 111.5(2) . 1_455
O15 Zn4 O17 118.4(2) . .
O9 Zn4 O17 104.1(2) 1_455 .
O15 Zn4 N1 101.9(2) . .
O9 Zn4 N1 126.4(2) 1_455 .
O17 Zn4 N1 94.6(2) . .
C21 O1 Zn1 100.0(4) . .
C21 O2 Zn1 81.6(3) . .
C28 O3 Zn1 115.0(4) . 1_455
C31 O5 Zn3 117.1(4) . 1_455
C37 O7 Zn3 98.3(4) . .
C37 O8 Zn3 83.9(4) . .
C40 O9 Zn4 110.0(5) . 1_655
C47 O11 Zn3 158.3(4) . .
C47 O12 Zn2 117.8(4) . .
C55 O14 Zn2 113.2(4) . 1_655
C60 O15 Zn4 118.3(4) . .
C60 O16 Zn1 159.1(4) . .
C10 N1 C1 117.3(5) . .
C10 N1 Zn4 123.6(4) . .
C1 N1 Zn4 119.0(4) . .
C3 N2 C4 131.7(5) . .
C11 N3 C15 117.2(5) . .
C11 N3 Zn2 118.7(4) . .
C15 N3 Zn2 124.0(4) . .
C13 N4 C16 131.3(6) . .
C19 N5 C18 114.6(6) . .
C19 N5 Zn3 124.5(5) . 1_565
C18 N5 Zn3 120.4(5) . 1_565
C7 N6 C6 114.8(6) . .
C7 N6 Zn1 122.5(5) . 1_565
C6 N6 Zn1 122.4(4) . 1_565
N1 C1 C2 122.8(6) . .
C3 C2 C1 119.5(6) . .
N2 C3 C2 126.2(6) . .
N2 C3 C9 116.8(5) . .
C2 C3 C9 117.0(6) . .
C8 C4 N2 117.4(6) . .
C8 C4 C5 116.4(6) . .
N2 C4 C5 126.1(6) . .
C6 C5 C4 118.4(6) . .
N6 C6 C5 124.1(6) . .
N6 C7 C8 124.6(7) . .
C7 C8 C4 121.5(7) . .
C10 C9 C3 120.2(6) . .
N1 C10 C9 123.1(6) . .
N3 C11 C12 123.4(6) . .
C13 C12 C11 119.3(6) . .
N4 C13 C12 126.4(6) . .
N4 C13 C14 116.7(6) . .
C12 C13 C14 116.9(6) . .
C15 C14 C13 118.7(6) . .
N3 C15 C14 124.0(6) . .
C20 C16 N4 118.4(6) . .
C20 C16 C17 116.1(7) . .
N4 C16 C17 125.1(7) . .
C18 C17 C16 118.4(8) . .
C17 C18 N5 123.6(8) . .
N5 C19 C20 125.0(7) . .
C16 C20 C19 121.5(7) . .
O2 C21 O1 119.3(5) . .
O2 C21 C23 121.5(6) . .
O1 C21 C23 119.2(6) . .
O2 C21 Zn1 69.7(3) . .
O1 C21 Zn1 50.3(3) . .
C23 C21 Zn1 165.4(4) . .
C21 C23 C29 115.3(5) . .
C21 C23 C22 106.7(5) . .
C29 C23 C22 110.7(6) . .
C21 C23 C24 110.2(5) . .
C29 C23 C24 102.1(5) . .
C22 C23 C24 112.0(6) . .
C25 C24 C26 111.9(5) . .
C25 C24 C30 109.4(7) . .
C26 C24 C30 110.5(6) . .
C25 C24 C23 111.2(5) . .
C26 C24 C23 101.2(5) . .
C30 C24 C23 112.5(6) . .
C27 C26 C24 107.6(5) . .
C27 C26 C28 115.0(6) . .
C24 C26 C28 113.7(5) . .
C26 C27 C29 104.0(6) . .
O4 C28 O3 122.1(5) . .
O4 C28 C26 120.7(6) . .
O3 C28 C26 117.1(5) . .
C23 C29 C27 106.0(6) . .
O6 C31 O5 122.9(6) . .
O6 C31 C32 122.6(6) . .
O5 C31 C32 114.5(6) . .
C36 C32 C33 106.9(8) . .
C36 C32 C31 112.9(5) . .
C33 C32 C31 114.0(6) . .
C32 C33 C34 99.6(6) . .
C35 C34 C33 108.4(7) . .
C37 C35 C38 110.7(6) . .
C37 C35 C36 113.2(5) . .
C38 C35 C36 110.8(9) . .
C37 C35 C34 114.3(6) . .
C38 C35 C34 112.3(6) . .
C36 C35 C34 94.7(7) . .
C56 C36 C32 121.9(9) . .
C56 C36 C35 120.0(9) . .
C32 C36 C35 106.9(6) . .
C56 C36 C57 97.6(8) . .
C32 C36 C57 101.3(10) . .
C35 C36 C57 105.1(9) . .
O8 C37 O7 118.9(5) . .
O8 C37 C35 122.2(6) . .
O7 C37 C35 118.9(5) . .
O8 C37 Zn3 67.3(3) . .
O7 C37 Zn3 52.0(3) . .
C35 C37 Zn3 168.3(4) . .
O10 C40 O9 122.0(6) . .
O10 C40 C42 119.2(6) . .
O9 C40 C42 118.7(6) . .
C42 C41 C44 108.1(5) . .
C43 C42 C40 110.0(6) . .
C43 C42 C41 110.0(6) . .
C40 C42 C41 114.4(6) . .
C43 C42 C45 110.7(6) . .
C40 C42 C45 108.7(5) . .
C41 C42 C45 102.8(5) . .
C59 C44 C41 104.3(6) . .
C46 C45 C58 108.5(7) . .
C46 C45 C59 109.9(6) . .
C58 C45 C59 112.1(6) . .
C46 C45 C42 112.3(6) . .
C58 C45 C42 113.0(6) . .
C59 C45 C42 100.9(5) . .
O11 C47 O12 121.0(5) . .
O11 C47 C48 122.7(5) . .
O12 C47 C48 116.3(5) . .
C47 C48 C49 108.0(5) . .
C47 C48 C53 112.6(5) . .
C49 C48 C53 109.7(5) . .
C47 C48 C50 111.6(5) . .
C49 C48 C50 111.3(5) . .
C53 C48 C50 103.6(4) . .
C61 C50 C54 109.1(6) . .
C61 C50 C51 110.4(5) . .
C54 C50 C51 111.0(5) . .
C61 C50 C48 116.0(5) . .
C54 C50 C48 109.1(5) . .
C51 C50 C48 100.9(4) . .
C52 C51 C55 114.5(5) . .
C52 C51 C50 107.5(4) . .
C55 C51 C50 113.0(5) . .
C51 C52 C53 106.4(5) . .
C48 C53 C52 104.8(5) . .
O13 C55 O14 122.6(5) . .
O13 C55 C51 119.8(5) . .
O14 C55 C51 117.6(5) . .
C60 C59 C44 115.7(6) . .
C60 C59 C45 112.1(5) . .
C44 C59 C45 105.9(5) . .
O15 C60 O16 120.5(5) . .
O15 C60 C59 116.4(5) . .
O16 C60 C59 123.1(5) . .

loop_
_geom_bond_atom_site_label_1
_geom_bond_atom_site_label_2
_geom_bond_distance
_geom_bond_site_symmetry_2
Zn1 O3 1.910(4) 1_655
Zn1 N6 2.012(5) 1_545
Zn1 O1 2.015(4) .
Zn1 O16 2.060(4) .
Zn1 O2 2.446(4) .
Zn2 O14 1.937(4) 1_455
Zn2 O12 1.942(4) .
Zn2 O18 1.995(4) .
Zn2 N3 2.032(5) .
Zn3 O5 1.914(4) 1_655
Zn3 N5 2.009(6) 1_545
Zn3 O7 2.038(4) .
Zn3 O11 2.067(4) .
Zn3 O8 2.375(5) .
Zn4 O15 1.947(4) .
Zn4 O9 1.951(5) 1_455
Zn4 O17 1.995(5) .
Zn4 N1 2.032(5) .
O1 C21 1.298(7) .
O2 C21 1.251(8) .
O3 C28 1.285(7) .
O3 Zn1 1.910(4) 1_455
O4 C28 1.238(7) .
O5 C31 1.292(7) .
O5 Zn3 1.914(4) 1_455
O6 C31 1.228(7) .
O7 C37 1.283(7) .
O8 C37 1.242(7) .
O9 C40 1.254(8) .
O9 Zn4 1.951(5) 1_655
O10 C40 1.252(8) .
O11 C47 1.241(7) .
O12 C47 1.273(7) .
O13 C55 1.239(7) .
O14 C55 1.280(7) .
O14 Zn2 1.937(4) 1_655
O15 C60 1.263(7) .
O16 C60 1.264(7) .
N1 C10 1.331(8) .
N1 C1 1.351(8) .
N2 C3 1.367(8) .
N2 C4 1.370(8) .
N3 C11 1.324(8) .
N3 C15 1.332(8) .
N4 C13 1.371(9) .
N4 C16 1.390(9) .
N5 C19 1.297(9) .
N5 C18 1.381(10) .
N5 Zn3 2.009(6) 1_565
N6 C7 1.320(8) .
N6 C6 1.356(8) .
N6 Zn1 2.012(5) 1_565
C1 C2 1.389(9) .
C2 C3 1.381(8) .
C3 C9 1.399(8) .
C4 C8 1.359(10) .
C4 C5 1.397(8) .
C5 C6 1.391(9) .
C7 C8 1.352(11) .
C9 C10 1.372(9) .
C11 C12 1.393(10) .
C12 C13 1.387(9) .
C13 C14 1.407(9) .
C14 C15 1.376(10) .
C16 C20 1.355(10) .
C16 C17 1.408(9) .
C17 C18 1.371(11) .
C19 C20 1.355(10) .
C21 C23 1.518(8) .
C22 C23 1.549(8) .
C23 C29 1.530(10) .
C23 C24 1.556(8) .
C24 C25 1.512(9) .
C24 C26 1.532(8) .
C24 C30 1.545(10) .
C26 C27 1.532(10) .
C26 C28 1.537(8) .
C27 C29 1.565(9) .
C31 C32 1.553(8) .
C32 C36 1.470(9) .
C32 C33 1.474(10) .
C33 C34 1.653(12) .
C34 C35 1.553(11) .
C35 C37 1.512(8) .
C35 C38 1.514(11) .
C35 C36 1.518(9) .
C36 C56 1.392(13) .
C36 C57 1.769(18) .
C40 C42 1.538(9) .
C41 C42 1.542(10) .
C41 C44 1.562(9) .
C42 C43 1.520(10) .
C42 C45 1.576(9) .
C44 C59 1.534(9) .
C45 C46 1.489(10) .
C45 C58 1.538(11) .
C45 C59 1.563(9) .
C47 C48 1.535(8) .
C48 C49 1.535(8) .
C48 C53 1.539(8) .
C48 C50 1.577(8) .
C50 C61 1.528(9) .
C50 C54 1.537(9) .
C50 C51 1.573(8) .
C51 C52 1.532(8) .
C51 C55 1.532(8) .
C52 C53 1.550(8) .
C59 C60 1.506(8) .

loop_
_geom_hbond_atom_site_label_D
_geom_hbond_atom_site_label_H
_geom_hbond_atom_site_label_A
_geom_hbond_distance_DH
_geom_hbond_distance_HA
_geom_hbond_distance_DA
_geom_hbond_angle_DHA
_geom_hbond_site_symmetry_A
O17 H17A O1 0.89(2) 1.77(3) 2.636(7) 165(7) .
O17 H17B O9 0.85(2) 2.64(7) 3.113(7) 116(6) 1_455
O18 H18A O6 0.884(19) 1.81(3) 2.670(6) 165(6) 2_557
O18 H18B O7 0.84(2) 2.13(6) 2.667(6) 121(6) .
N2 H2N O13 0.89(2) 1.98(3) 2.843(6) 164(6) 1_465
N4 H4N O10 0.90(2) 2.14(5) 2.953(8) 150(8) 1_455
